data_7713553
loop_
_publ_author_name
'You, Fen'
'Wang, Jixing'
'Liu, Hui'
'Kang, Xiaohui'
'Shi, Xiaochao'

_publ_section_title
;
 Phosphine-functionalized amidinate ligated rare-earth metal complexes for
 highly 3,4-selective living polymerization of 1,3-conjugated dienes.
;
_journal_name_full 'Dalton transactions (Cambridge, England : 2003)'
_journal_paper_doi 10.1039/d2dt04167g
_journal_year 2023
_chemical_formula_moiety 'C52 H62 N4 P Sc, 0.35[C6H14], 0.275[C6H14]'
_chemical_formula_sum 'C55.75 H70.75 N4 P Sc'
_chemical_formula_weight 872.84
_space_group_crystal_system triclinic
_space_group_IT_number 2
_space_group_name_Hall '-P 1'
_space_group_name_H-M_alt 'P -1'
_atom_sites_solution_hydrogens geom
_atom_sites_solution_primary dual
_audit_block_doi 10.5517/ccdc.csd.cc2dsdcz
_audit_creation_date 2023-07-14
_audit_creation_method
;
Olex2 1.5
(compiled 2023.03.06 svn.rbb2c1857 for OlexSys, GUI svn.r6748)
;
_audit_update_record
;
2023-07-14 deposited with the CCDC.	2023-07-20 downloaded from the CCDC.
;
_cell_angle_alpha 93.267(3)
_cell_angle_beta 90.002(4)
_cell_angle_gamma 101.270(3)
_cell_formula_units_Z 4
_cell_length_a 11.8911(6)
_cell_length_b 15.1281(7)
_cell_length_c 27.9116(14)
_cell_measurement_reflns_used 4075
_cell_measurement_temperature 150.00
_cell_measurement_theta_max 66.44
_cell_measurement_theta_min 3.17
_cell_volume 4915.9(4)
_computing_cell_refinement 'SAINT V8.40B (?, 2016)'
_computing_data_reduction 'SAINT V8.40B (?, 2016)'
_computing_molecular_graphics 'Olex2 1.5 (Dolomanov et al., 2009)'
_computing_publication_material 'Olex2 1.5 (Dolomanov et al., 2009)'
_computing_structure_refinement 'SHELXL 2018/3 (Sheldrick, 2015)'
_computing_structure_solution 'SHELXT 2018/2 (Sheldrick, 2018)'
_diffrn_ambient_temperature 150.00
_diffrn_measured_fraction_theta_full 0.995
_diffrn_measured_fraction_theta_max 0.995
_diffrn_measurement_device_type 'Bruker APEX-II CCD'
_diffrn_measurement_method '\f and \w scans'
_diffrn_radiation_type CuK\a
_diffrn_radiation_wavelength 1.54178
_diffrn_reflns_av_R_equivalents 0.1409
_diffrn_reflns_av_unetI/netI 0.1082
_diffrn_reflns_Laue_measured_fraction_full 0.995
_diffrn_reflns_Laue_measured_fraction_max 0.995
_diffrn_reflns_limit_h_max 14
_diffrn_reflns_limit_h_min -14
_diffrn_reflns_limit_k_max 18
_diffrn_reflns_limit_k_min -16
_diffrn_reflns_limit_l_max 33
_diffrn_reflns_limit_l_min -33
_diffrn_reflns_number 72491
_diffrn_reflns_point_group_measured_fraction_full 0.995
_diffrn_reflns_point_group_measured_fraction_max 0.995
_diffrn_reflns_theta_full 66.849
_diffrn_reflns_theta_max 66.849
_diffrn_reflns_theta_min 1.585
_diffrn_source_current 1.1
_diffrn_source_power 0.05500000000000001
_diffrn_source_voltage 50.0
_diffrn_standards_number 0
_exptl_absorpt_coefficient_mu 1.882
_exptl_absorpt_correction_T_max 0.7528
_exptl_absorpt_correction_T_min 0.6089
_exptl_absorpt_correction_type none
_exptl_absorpt_process_details
;
SADABS-2016/2 (Bruker,2016/2) was used for absorption correction.
wR2(int) was 0.1309 before and 0.0768 after correction.
The Ratio of minimum to maximum transmission is 0.8088.
The \l/2 correction factor is Not present.
;
_exptl_crystal_colour 'clear light yellow'
_exptl_crystal_colour_lustre clear
_exptl_crystal_colour_modifier light
_exptl_crystal_colour_primary yellow
_exptl_crystal_density_diffrn 1.179
_exptl_crystal_description block
_exptl_crystal_F_000 1877
_exptl_crystal_size_max 0.05
_exptl_crystal_size_mid 0.05
_exptl_crystal_size_min 0.05
_refine_diff_density_max 0.496
_refine_diff_density_min -0.548
_refine_diff_density_rms 0.060
_refine_ls_extinction_method none
_refine_ls_goodness_of_fit_ref 1.009
_refine_ls_hydrogen_treatment constr
_refine_ls_matrix_type full
_refine_ls_number_parameters 1061
_refine_ls_number_reflns 17382
_refine_ls_number_restraints 0
_refine_ls_restrained_S_all 1.009
_refine_ls_R_factor_all 0.0966
_refine_ls_R_factor_gt 0.0614
_refine_ls_shift/su_max 0.000
_refine_ls_shift/su_mean 0.000
_refine_ls_structure_factor_coef Fsqd
_refine_ls_weighting_details 'w=1/[\s^2^(Fo^2^)+(0.0712P)^2^] where P=(Fo^2^+2Fc^2^)/3'
_refine_ls_weighting_scheme calc
_refine_ls_wR_factor_gt 0.1481
_refine_ls_wR_factor_ref 0.1677
_reflns_Friedel_coverage 0.000
_reflns_number_gt 11176
_reflns_number_total 17382
_reflns_threshold_expression 'I > 2\s(I)'
_cod_data_source_file d2dt04167g2.cif
_cod_data_source_block sc_a
_cod_database_code 7713553
_shelx_shelxl_version_number 2018/3
_shelx_space_group_comment
;
The symmetry employed for this shelxl refinement is uniquely defined
by the following loop, which should always be used as a source of
symmetry information in preference to the above space-group names.
They are only intended as comments.
;
_shelx_estimated_absorpt_t_max 0.912
_shelx_estimated_absorpt_t_min 0.912
_olex2_refinement_description
;
1. Fixed Uiso
 At 1.2 times of:
  All C(H) groups, All C(H,H) groups
 At 1.5 times of:
  All C(H,H,H) groups
2.a Ternary CH refined with riding coordinates:
 C014(H014), C01D(H01D), C32(H32), C35(H35)
2.b Secondary CH2 refined with riding coordinates:
 C40(H40A,H40B), C00K(H00A,H00B), C00L(H00C,H00D), C39(H39A,H39B), C011(H01A,
 H01B), C38(H38A,H38B), C01H(H01E,H01F), C01K(H01G,H01H), C1(H1A,H1B), C10(H10A,
 H10B)
2.c Aromatic/amide H refined with riding coordinates:
 C46(H46), C00U(H00U), C00V(H00V), C00W(H00W), C00X(H00X), C42(H42),
 C010(H010), C012(H012), C015(H015), C48(H48), C45(H45), C44(H44), C21(H21),
 C01C(H01C), C22(H22), C25(H25), C01J(H01J), C01M(H01M), C01N(H01N), C01S(H01S),
  C01U(H01U), C15(H15), C43(H43), C020(H020), C24(H24), C6(H6), C4(H4), C3(H3),
 C5(H5), C029(H029), C23(H23), C14(H14), C02G(H02G), C02H(H02H), C02I(H02I),
 C02J(H02J), C02L(H02L), C49(H49), C02Q(H02R), C02R(H02S), C02S(H02T), C12(H12),
  C02V(H02X), C52(H52), C13(H13), C50(H50), C030(H030), C031(H031), C51(H51),
 C30(H30), C28(H28), C29(H29)
2.d Idealised Me refined as rotating group:
 C01Q(H01I,H01K,H01L), C01R(H01O,H01P,H01Q), C17(H17A,H17B,H17C), C023(H02A,
 H02B,H02C), C026(H02D,H02E,H02F), C36(H36A,H36B,H36C), C18(H18A,H18B,H18C),
 C33(H33A,H33B,H33C), C34(H34A,H34B,H34C), C02N(H02K,H02M,H02N), C02P(H02O,H02P,
 H02Q), C02U(H02U,H02V,H02W), C02X(H02Y,H,HA), C8(H8A,H8B,H8C), C37(H37A,H37B,
 H37C), C9(H9A,H9B,H9C)
;
_smtbx_masks_void_probe_radius 1.2
_smtbx_masks_void_truncation_radius 1.2
_olex2_submission_special_instructions 'No special instructions were received'

loop_
_space_group_symop_operation_xyz
'x, y, z'
'-x, -y, -z'

loop_
_atom_site_label
_atom_site_type_symbol
_atom_site_fract_x
_atom_site_fract_y
_atom_site_fract_z
_atom_site_U_iso_or_equiv
_atom_site_adp_type
_atom_site_occupancy
_atom_site_site_symmetry_order
_atom_site_calc_flag
_atom_site_refinement_flags_posn
_atom_site_refinement_flags_adp
_atom_site_refinement_flags_occupancy
_atom_site_disorder_assembly
_atom_site_disorder_group
Sc1 Sc 0.74576(5) 0.84093(4) 0.35306(2) 0.03239(14) Uani 1 1 d . . . . .
Sc2 Sc 0.07634(5) 0.17745(4) 0.15958(2) 0.03687(15) Uani 1 1 d . . . . .
P1 P 0.15213(7) 0.38073(6) 0.38854(3) 0.03720(19) Uani 1 1 d . . . . .
P2 P 0.70113(7) 0.63523(6) 0.11801(3) 0.03928(19) Uani 1 1 d . . . . .
N5 N 0.81671(19) 0.76114(17) 0.29684(9) 0.0323(5) Uani 1 1 d . . . . .
N8 N 0.9307(2) 0.83603(17) 0.35644(9) 0.0316(5) Uani 1 1 d . . . . .
N4 N 0.1971(2) 0.26166(17) 0.20969(9) 0.0351(6) Uani 1 1 d . . . . .
N3 N 0.2646(2) 0.18404(18) 0.14837(9) 0.0371(6) Uani 1 1 d . . . . .
N7 N 0.5506(2) 0.80540(18) 0.31992(10) 0.0363(6) Uani 1 1 d . . . . .
N6 N 0.7609(2) 0.94982(19) 0.42546(10) 0.0425(6) Uani 1 1 d . . . . .
N1 N -0.0980(2) 0.21211(18) 0.19625(10) 0.0407(6) Uani 1 1 d . . . . .
C00C C 1.0238(2) 0.7541(2) 0.29225(11) 0.0346(7) Uani 1 1 d . . . . .
C00D C 0.9223(2) 0.7832(2) 0.31597(10) 0.0306(6) Uani 1 1 d . . . . .
C19 C 0.2885(3) 0.2384(2) 0.18800(11) 0.0348(7) Uani 1 1 d . . . . .
C00F C 1.0440(3) 0.8188(2) 0.42625(11) 0.0358(7) Uani 1 1 d . . . . .
C00G C 0.5375(2) 0.7071(2) 0.31902(12) 0.0374(7) Uani 1 1 d . . . . .
C40 C 0.2010(3) 0.4072(2) 0.32716(11) 0.0378(7) Uani 1 1 d . . . . .
H40A H 0.162058 0.453906 0.315196 0.045 Uiso 1 1 calc R U . . .
H40B H 0.284662 0.431187 0.327603 0.045 Uiso 1 1 calc R U . . .
C41 C 0.1910(3) 0.4900(2) 0.42220(11) 0.0359(7) Uani 1 1 d . . . . .
C00J C 1.0361(2) 0.8604(2) 0.38270(11) 0.0327(6) Uani 1 1 d . . . . .
C00K C 0.7546(3) 0.6999(2) 0.21260(11) 0.0374(7) Uani 1 1 d . . . . .
H00A H 0.813294 0.748491 0.200044 0.045 Uiso 1 1 calc R U . . .
H00B H 0.680545 0.720577 0.213522 0.045 Uiso 1 1 calc R U . . .
C00L C 0.7886(3) 0.6811(2) 0.26332(11) 0.0352(7) Uani 1 1 d . . . . .
H00C H 0.724698 0.637925 0.276809 0.042 Uiso 1 1 calc R U . . .
H00D H 0.855840 0.651591 0.261161 0.042 Uiso 1 1 calc R U . . .
C39 C 0.1736(3) 0.3221(2) 0.29403(11) 0.0364(7) Uani 1 1 d . . . . .
H39A H 0.090016 0.297821 0.294149 0.044 Uiso 1 1 calc R U . . .
H39B H 0.213011 0.275704 0.306092 0.044 Uiso 1 1 calc R U . . .
C00N C 0.5815(3) 0.6736(2) 0.36001(13) 0.0398(7) Uani 1 1 d . . . . .
C00O C 0.6808(3) 1.0040(2) 0.40885(12) 0.0397(7) Uani 1 1 d . . . . .
C00P C 0.6862(3) 1.0233(2) 0.35997(12) 0.0401(7) Uani 1 1 d . . . . .
C00Q C 1.1298(2) 0.9233(2) 0.36667(11) 0.0352(7) Uani 1 1 d . . . . .
N2 N 0.0271(3) 0.0660(2) 0.09123(11) 0.0550(8) Uani 1 1 d . . . . .
C46 C 0.1428(3) 0.4993(2) 0.46739(12) 0.0410(7) Uani 1 1 d . . . . .
H46 H 0.084550 0.452018 0.477640 0.049 Uiso 1 1 calc R U . . .
C16 C -0.0635(3) 0.3103(2) 0.19705(12) 0.0399(7) Uani 1 1 d . . . . .
C00U C 1.0962(3) 0.7075(2) 0.31590(12) 0.0386(7) Uani 1 1 d . . . . .
H00U H 1.083299 0.693721 0.348472 0.046 Uiso 1 1 calc R U . . .
C00V C 1.1481(3) 0.8358(2) 0.45112(12) 0.0410(7) Uani 1 1 d . . . . .
H00V H 1.154685 0.807380 0.480199 0.049 Uiso 1 1 calc R U . . .
C00W C 1.2421(3) 0.8936(3) 0.43396(12) 0.0445(8) Uani 1 1 d . . . . .
H00W H 1.313665 0.902268 0.450415 0.053 Uiso 1 1 calc R U . . .
C00X C 0.4908(3) 0.6502(2) 0.28070(14) 0.0447(8) Uani 1 1 d . . . . .
H00X H 0.460791 0.674029 0.253799 0.054 Uiso 1 1 calc R U . . .
C00Y C 0.6951(3) 0.5252(2) 0.08588(11) 0.0381(7) Uani 1 1 d . . . . .
C42 C 0.2760(3) 0.5603(2) 0.40844(12) 0.0432(8) Uani 1 1 d . . . . .
H42 H 0.310393 0.556032 0.377880 0.052 Uiso 1 1 calc R U . . .
C010 C 1.2324(3) 0.9385(2) 0.39320(12) 0.0401(7) Uani 1 1 d . . . . .
H010 H 1.296556 0.980663 0.382838 0.048 Uiso 1 1 calc R U . . .
C011 C 0.7435(3) 0.6146(2) 0.17931(11) 0.0396(7) Uani 1 1 d . . . . .
H01A H 0.685385 0.565892 0.192177 0.048 Uiso 1 1 calc R U . . .
H01B H 0.817723 0.594295 0.178299 0.048 Uiso 1 1 calc R U . . .
C012 C 1.0453(3) 0.7747(2) 0.24471(12) 0.0404(7) Uani 1 1 d . . . . .
H012 H 0.996442 0.806216 0.228552 0.049 Uiso 1 1 calc R U . . .
C20 C 0.4063(3) 0.2687(2) 0.20910(12) 0.0373(7) Uani 1 1 d . . . . .
C014 C 1.1242(3) 0.9768(2) 0.32255(12) 0.0397(7) Uani 1 1 d . . . . .
H014 H 1.051113 0.950251 0.304910 0.048 Uiso 1 1 calc R U . . .
C015 C 1.1871(3) 0.6816(2) 0.29129(14) 0.0465(8) Uani 1 1 d . . . . .
H015 H 1.235701 0.649240 0.307055 0.056 Uiso 1 1 calc R U . . .
C48 C -0.0525(3) 0.4447(3) 0.36954(13) 0.0456(8) Uani 1 1 d . . . . .
H48 H -0.004529 0.501537 0.364808 0.055 Uiso 1 1 calc R U . . .
C45 C 0.1774(3) 0.5755(2) 0.49764(12) 0.0432(8) Uani 1 1 d . . . . .
H45 H 0.143123 0.580364 0.528158 0.052 Uiso 1 1 calc R U . . .
C44 C 0.2623(3) 0.6442(2) 0.48309(12) 0.0449(8) Uani 1 1 d . . . . .
H44 H 0.286821 0.696759 0.503633 0.054 Uiso 1 1 calc R U . . .
C21 C 0.4225(3) 0.2513(2) 0.25677(12) 0.0409(7) Uani 1 1 d . . . . .
H21 H 0.360284 0.219127 0.274019 0.049 Uiso 1 1 calc R U . . .
C38 C 0.2115(3) 0.3413(2) 0.24289(11) 0.0355(7) Uani 1 1 d . . . . .
H38A H 0.167294 0.384256 0.230391 0.043 Uiso 1 1 calc R U . . .
H38B H 0.293448 0.371127 0.243660 0.043 Uiso 1 1 calc R U . . .
C47 C -0.0031(3) 0.3724(2) 0.38089(11) 0.0404(7) Uani 1 1 d . . . . .
C01C C 0.6065(3) 1.0723(2) 0.34368(14) 0.0435(8) Uani 1 1 d . . . . .
H01C H 0.607763 1.087054 0.311028 0.052 Uiso 1 1 calc R U . . .
C01D C 0.9393(3) 0.7558(2) 0.44551(12) 0.0407(7) Uani 1 1 d . . . . .
H01D H 0.870067 0.778805 0.435529 0.049 Uiso 1 1 calc R U . . .
C22 C 0.5275(3) 0.2800(3) 0.27935(14) 0.0478(8) Uani 1 1 d . . . . .
H22 H 0.537519 0.266878 0.311775 0.057 Uiso 1 1 calc R U . . .
C25 C 0.4996(3) 0.3140(2) 0.18400(13) 0.0435(8) Uani 1 1 d . . . . .
H25 H 0.491281 0.323848 0.150986 0.052 Uiso 1 1 calc R U . . .
C01G C 0.5451(3) 0.6315(2) 0.12572(12) 0.0424(8) Uani 1 1 d . . . . .
C01H C 0.6372(3) 0.7370(2) 0.39945(13) 0.0430(8) Uani 1 1 d . . . . .
H01E H 0.684932 0.708536 0.420553 0.052 Uiso 1 1 calc R U . . .
H01F H 0.580856 0.763277 0.418895 0.052 Uiso 1 1 calc R U . . .
C32 C 0.3935(3) 0.0446(2) 0.17958(14) 0.0462(8) Uani 1 1 d . . . . .
H32 H 0.332129 0.068649 0.197542 0.055 Uiso 1 1 calc R U . . .
C01J C 0.5794(3) 0.5803(2) 0.35889(14) 0.0471(8) Uani 1 1 d . . . . .
H01J H 0.611175 0.555766 0.385121 0.057 Uiso 1 1 calc R U . . .
C01K C 0.7635(3) 0.9842(2) 0.32728(12) 0.0412(7) Uani 1 1 d . . . . .
H01G H 0.843473 1.018105 0.330708 0.049 Uiso 1 1 calc R U . . .
H01H H 0.738299 0.983218 0.293407 0.049 Uiso 1 1 calc R U . . .
C26 C 0.3535(3) 0.1570(2) 0.11938(12) 0.0433(8) Uani 1 1 d . . . . .
C01M C 1.1373(3) 0.7497(3) 0.22068(13) 0.0466(8) Uani 1 1 d . . . . .
H01M H 1.152335 0.764817 0.188428 0.056 Uiso 1 1 calc R U . . .
C01N C 0.6014(3) 1.0334(2) 0.43921(14) 0.0470(8) Uani 1 1 d . . . . .
H01N H 0.600747 1.021099 0.472219 0.056 Uiso 1 1 calc R U . . .
C11 C -0.0082(3) 0.3448(2) 0.15512(13) 0.0436(8) Uani 1 1 d . . . . .
C2 C -0.0702(3) -0.0052(2) 0.16082(13) 0.0462(8) Uani 1 1 d . . . . .
C01Q C 1.2234(3) 0.9708(3) 0.28849(13) 0.0502(9) Uani 1 1 d . . . . .
H01I H 1.295230 1.003972 0.303253 0.075 Uiso 1 1 calc R U . . .
H01K H 1.209921 0.997194 0.258262 0.075 Uiso 1 1 calc R U . . .
H01L H 1.228592 0.907356 0.282123 0.075 Uiso 1 1 calc R U . . .
C01R C 0.4580(3) 0.8356(2) 0.34888(14) 0.0471(8) Uani 1 1 d . . . . .
H01O H 0.453296 0.808233 0.380003 0.071 Uiso 1 1 calc R U . . .
H01P H 0.384535 0.816745 0.331734 0.071 Uiso 1 1 calc R U . . .
H01Q H 0.475360 0.901472 0.353915 0.071 Uiso 1 1 calc R U . . .
C01S C 0.4874(3) 0.5572(2) 0.28141(15) 0.0508(9) Uani 1 1 d . . . . .
H01S H 0.454702 0.517756 0.255189 0.061 Uiso 1 1 calc R U . . .
C17 C -0.1171(3) 0.1757(2) 0.24436(13) 0.0457(8) Uani 1 1 d . . . . .
H17A H -0.134718 0.109622 0.241133 0.069 Uiso 1 1 calc R U . . .
H17B H -0.181440 0.197686 0.259631 0.069 Uiso 1 1 calc R U . . .
H17C H -0.047762 0.195855 0.264154 0.069 Uiso 1 1 calc R U . . .
C01U C 1.2074(3) 0.7022(3) 0.24431(14) 0.0500(9) Uani 1 1 d . . . . .
H01U H 1.269756 0.683851 0.227897 0.060 Uiso 1 1 calc R U . . .
C31 C 0.4172(3) 0.0942(2) 0.13377(13) 0.0451(8) Uani 1 1 d . . . . .
C15 C -0.0775(3) 0.3670(2) 0.23651(14) 0.0451(8) Uani 1 1 d . . . . .
H15 H -0.113662 0.342385 0.264454 0.054 Uiso 1 1 calc R U . . .
C35 C 0.2976(4) 0.2581(3) 0.05696(13) 0.0536(9) Uani 1 1 d . . . . .
H35 H 0.219222 0.237443 0.070048 0.064 Uiso 1 1 calc R U . . .
C1 C 0.0319(3) 0.0366(2) 0.18983(13) 0.0452(8) Uani 1 1 d . . . . .
H1A H 0.095013 0.003080 0.184901 0.054 Uiso 1 1 calc R U . . .
H1B H 0.013907 0.040454 0.224425 0.054 Uiso 1 1 calc R U . . .
C43 C 0.3115(3) 0.6366(2) 0.43864(13) 0.0479(8) Uani 1 1 d . . . . .
H43 H 0.369978 0.684013 0.428683 0.058 Uiso 1 1 calc R U . . .
C020 C 0.5235(3) 1.0804(3) 0.42161(15) 0.0537(10) Uani 1 1 d . . . . .
H020 H 0.468126 1.099250 0.442291 0.064 Uiso 1 1 calc R U . . .
C24 C 0.6046(3) 0.3446(3) 0.20716(16) 0.0532(10) Uani 1 1 d . . . . .
H24 H 0.667163 0.377023 0.190156 0.064 Uiso 1 1 calc R U . . .
C27 C 0.3716(3) 0.1947(3) 0.07422(13) 0.0490(9) Uani 1 1 d . . . . .
C023 C 0.5472(3) 0.8411(2) 0.27191(13) 0.0462(8) Uani 1 1 d . . . . .
H02A H 0.557228 0.906988 0.275108 0.069 Uiso 1 1 calc R U . . .
H02B H 0.473094 0.815628 0.256398 0.069 Uiso 1 1 calc R U . . .
H02C H 0.609003 0.824224 0.252343 0.069 Uiso 1 1 calc R U . . .
C6 C -0.1742(4) -0.0208(3) 0.08384(15) 0.0558(10) Uani 1 1 d . . . . .
H6 H -0.175435 -0.009754 0.050701 0.067 Uiso 1 1 calc R U . . .
C4 C -0.2692(3) -0.0865(3) 0.15311(17) 0.0571(10) Uani 1 1 d . . . . .
H4 H -0.335331 -0.119896 0.167517 0.068 Uiso 1 1 calc R U . . .
C026 C 0.9260(3) 0.6588(2) 0.42407(13) 0.0480(8) Uani 1 1 d . . . . .
H02D H 0.914384 0.657886 0.389271 0.072 Uiso 1 1 calc R U . . .
H02E H 0.859760 0.620715 0.438366 0.072 Uiso 1 1 calc R U . . .
H02F H 0.995437 0.635589 0.430848 0.072 Uiso 1 1 calc R U . . .
C3 C -0.1700(3) -0.0543(2) 0.18018(15) 0.0514(9) Uani 1 1 d . . . . .
H3 H -0.170020 -0.066190 0.213235 0.062 Uiso 1 1 calc R U . . .
C5 C -0.2706(3) -0.0693(3) 0.10485(16) 0.0583(10) Uani 1 1 d . . . . .
H5 H -0.338051 -0.090987 0.086105 0.070 Uiso 1 1 calc R U . . .
C029 C 0.5261(3) 1.0998(3) 0.37390(15) 0.0503(9) Uani 1 1 d . . . . .
H029 H 0.472560 1.132260 0.361748 0.060 Uiso 1 1 calc R U . . .
C23 C 0.6186(3) 0.3282(3) 0.25459(15) 0.0524(9) Uani 1 1 d . . . . .
H23 H 0.690317 0.349856 0.270363 0.063 Uiso 1 1 calc R U . . .
C14 C -0.0388(3) 0.4600(2) 0.23532(15) 0.0510(9) Uani 1 1 d . . . . .
H14 H -0.049565 0.498935 0.262139 0.061 Uiso 1 1 calc R U . . .
C7 C -0.0756(3) 0.0116(2) 0.11117(14) 0.0492(9) Uani 1 1 d . . . . .
C36 C 0.3384(4) 0.3549(3) 0.07649(15) 0.0587(10) Uani 1 1 d . . . . .
H36A H 0.334082 0.357540 0.111588 0.088 Uiso 1 1 calc R U . . .
H36B H 0.289625 0.393316 0.063597 0.088 Uiso 1 1 calc R U . . .
H36C H 0.417949 0.376198 0.066888 0.088 Uiso 1 1 calc R U . . .
C18 C -0.2069(3) 0.1814(3) 0.16827(15) 0.0504(9) Uani 1 1 d . . . . .
H18A H -0.199495 0.207928 0.136920 0.076 Uiso 1 1 calc R U . . .
H18B H -0.270152 0.200718 0.185808 0.076 Uiso 1 1 calc R U . . .
H18C H -0.222566 0.115421 0.163688 0.076 Uiso 1 1 calc R U . . .
C33 C 0.4994(3) 0.0567(3) 0.21210(15) 0.0519(9) Uani 1 1 d . . . . .
H33A H 0.557884 0.028515 0.196111 0.078 Uiso 1 1 calc R U . . .
H33B H 0.478226 0.028239 0.242336 0.078 Uiso 1 1 calc R U . . .
H33C H 0.529885 0.121295 0.218729 0.078 Uiso 1 1 calc R U . . .
C02G C 0.7524(3) 0.4599(3) 0.10082(13) 0.0518(9) Uani 1 1 d . . . . .
H02G H 0.792101 0.468593 0.130767 0.062 Uiso 1 1 calc R U . . .
C02H C 0.5321(3) 0.5234(3) 0.32045(16) 0.0556(10) Uani 1 1 d . . . . .
H02H H 0.530302 0.460374 0.320973 0.067 Uiso 1 1 calc R U . . .
C02I C 0.6405(3) 0.5101(3) 0.04116(13) 0.0488(8) Uani 1 1 d . . . . .
H02I H 0.602272 0.554618 0.029920 0.059 Uiso 1 1 calc R U . . .
C02J C 0.4997(3) 0.7034(3) 0.11010(14) 0.0506(9) Uani 1 1 d . . . . .
H02J H 0.549374 0.753718 0.097740 0.061 Uiso 1 1 calc R U . . .
C10 C 0.0149(3) 0.2829(3) 0.11559(13) 0.0501(9) Uani 1 1 d . . . . .
H10A H 0.075373 0.312520 0.094137 0.060 Uiso 1 1 calc R U . . .
H10B H -0.055110 0.256694 0.096566 0.060 Uiso 1 1 calc R U . . .
C02L C 0.6952(3) 0.3674(3) 0.02870(15) 0.0567(10) Uani 1 1 d . . . . .
H02L H 0.693752 0.312902 0.009791 0.068 Uiso 1 1 calc R U . . .
C34 C 0.3511(4) -0.0564(3) 0.16780(16) 0.0578(10) Uani 1 1 d . . . . .
H34A H 0.282027 -0.065529 0.147531 0.087 Uiso 1 1 calc R U . . .
H34B H 0.333112 -0.087225 0.197614 0.087 Uiso 1 1 calc R U . . .
H34C H 0.410965 -0.081314 0.150696 0.087 Uiso 1 1 calc R U . . .
C02N C 0.7274(4) 0.9074(3) 0.47119(13) 0.0576(10) Uani 1 1 d . . . . .
H02K H 0.646858 0.876650 0.469167 0.086 Uiso 1 1 calc R U . . .
H02M H 0.737572 0.954009 0.497536 0.086 Uiso 1 1 calc R U . . .
H02N H 0.775706 0.863454 0.477114 0.086 Uiso 1 1 calc R U . . .
C49 C -0.1700(3) 0.4357(3) 0.36501(14) 0.0594(11) Uani 1 1 d . . . . .
H49 H -0.202358 0.485624 0.356996 0.071 Uiso 1 1 calc R U . . .
C02P C 0.9392(3) 0.7565(3) 0.50034(13) 0.0524(9) Uani 1 1 d . . . . .
H02O H 1.002159 0.729239 0.511364 0.079 Uiso 1 1 calc R U . . .
H02P H 0.866054 0.721848 0.511028 0.079 Uiso 1 1 calc R U . . .
H02Q H 0.949346 0.818895 0.513739 0.079 Uiso 1 1 calc R U . . .
C02Q C 0.3114(3) 0.6304(3) 0.13098(15) 0.0618(11) Uani 1 1 d . . . . .
H02R H 0.231410 0.629581 0.132514 0.074 Uiso 1 1 calc R U . . .
C02R C 0.6405(3) 0.4325(3) 0.01272(14) 0.0542(10) Uani 1 1 d . . . . .
H02S H 0.602849 0.424022 -0.017705 0.065 Uiso 1 1 calc R U . . .
C02S C 0.4710(3) 0.5603(3) 0.14430(14) 0.0524(9) Uani 1 1 d . . . . .
H02T H 0.500486 0.510844 0.155140 0.063 Uiso 1 1 calc R U . . .
C12 C 0.0313(3) 0.4386(3) 0.15573(15) 0.0513(9) Uani 1 1 d . . . . .
H12 H 0.070224 0.464044 0.128535 0.062 Uiso 1 1 calc R U . . .
C02U C 1.1225(3) 1.0758(2) 0.33611(16) 0.0560(10) Uani 1 1 d . . . . .
H02U H 1.055277 1.079663 0.355869 0.084 Uiso 1 1 calc R U . . .
H02V H 1.118588 1.108110 0.306894 0.084 Uiso 1 1 calc R U . . .
H02W H 1.192369 1.103069 0.354262 0.084 Uiso 1 1 calc R U . . .
C02V C 0.3834(4) 0.7023(3) 0.11239(16) 0.0643(11) Uani 1 1 d . . . . .
H02X H 0.353306 0.751100 0.101120 0.077 Uiso 1 1 calc R U . . .
C52 C -0.0751(3) 0.2895(3) 0.38736(13) 0.0524(9) Uani 1 1 d . . . . .
H52 H -0.043068 0.239144 0.394949 0.063 Uiso 1 1 calc R U . . .
C02X C 0.8766(3) 1.0079(3) 0.43354(15) 0.0552(10) Uani 1 1 d . . . . .
H02Y H 0.931987 0.970111 0.440658 0.083 Uiso 1 1 calc R U . . .
H H 0.873789 1.051510 0.460636 0.083 Uiso 1 1 calc R U . . .
HA H 0.900034 1.040252 0.404623 0.083 Uiso 1 1 calc R U . . .
C13 C 0.0151(3) 0.4950(3) 0.19495(16) 0.0556(10) Uani 1 1 d . . . . .
H13 H 0.041472 0.558349 0.193963 0.067 Uiso 1 1 calc R U . . .
C50 C -0.2397(3) 0.3537(4) 0.37221(15) 0.0690(13) Uani 1 1 d . . . . .
H50 H -0.320558 0.347614 0.369870 0.083 Uiso 1 1 calc R U . . .
C030 C 0.7518(4) 0.3815(3) 0.07204(15) 0.0621(11) Uani 1 1 d . . . . .
H030 H 0.791273 0.337224 0.082617 0.074 Uiso 1 1 calc R U . . .
C031 C 0.3549(3) 0.5591(3) 0.14752(16) 0.0623(11) Uani 1 1 d . . . . .
H031 H 0.305369 0.509885 0.160944 0.075 Uiso 1 1 calc R U . . .
C51 C -0.1934(4) 0.2801(4) 0.38280(15) 0.0695(14) Uani 1 1 d . . . . .
H51 H -0.242030 0.223315 0.386944 0.083 Uiso 1 1 calc R U . . .
C30 C 0.5046(4) 0.0749(3) 0.10419(17) 0.0641(11) Uani 1 1 d . . . . .
H30 H 0.550649 0.034448 0.114147 0.077 Uiso 1 1 calc R U . . .
C28 C 0.4594(4) 0.1718(3) 0.04592(15) 0.0661(12) Uani 1 1 d . . . . .
H28 H 0.473792 0.197208 0.015656 0.079 Uiso 1 1 calc R U . . .
C8 C 0.1160(4) 0.0110(3) 0.08103(17) 0.0726(13) Uani 1 1 d . . . . .
H8A H 0.185377 0.049596 0.069363 0.109 Uiso 1 1 calc R U . . .
H8B H 0.087088 -0.037073 0.056519 0.109 Uiso 1 1 calc R U . . .
H8C H 0.134321 -0.015874 0.110478 0.109 Uiso 1 1 calc R U . . .
C37 C 0.2844(5) 0.2548(3) 0.00258(14) 0.0756(13) Uani 1 1 d . . . . .
H37A H 0.356371 0.284824 -0.011453 0.113 Uiso 1 1 calc R U . . .
H37B H 0.222622 0.285637 -0.005896 0.113 Uiso 1 1 calc R U . . .
H37C H 0.265740 0.191711 -0.009910 0.113 Uiso 1 1 calc R U . . .
C29 C 0.5254(4) 0.1136(3) 0.06062(18) 0.0756(14) Uani 1 1 d . . . . .
H29 H 0.585416 0.099724 0.040876 0.091 Uiso 1 1 calc R U . . .
C9 C 0.0044(5) 0.1077(3) 0.04643(14) 0.0786(14) Uani 1 1 d . . . . .
H9A H -0.065320 0.132715 0.049994 0.118 Uiso 1 1 calc R U . . .
H9B H -0.005771 0.061775 0.019715 0.118 Uiso 1 1 calc R U . . .
H9C H 0.069410 0.156063 0.039896 0.118 Uiso 1 1 calc R U . . .

loop_
_atom_site_aniso_label
_atom_site_aniso_U_11
_atom_site_aniso_U_22
_atom_site_aniso_U_33
_atom_site_aniso_U_23
_atom_site_aniso_U_13
_atom_site_aniso_U_12
Sc1 0.0266(3) 0.0305(3) 0.0387(3) 0.0005(2) 0.0005(2) 0.0026(2)
Sc2 0.0379(3) 0.0369(4) 0.0353(3) -0.0001(2) -0.0031(2) 0.0065(2)
P1 0.0375(4) 0.0358(5) 0.0373(4) 0.0010(3) 0.0008(3) 0.0052(3)
P2 0.0406(4) 0.0367(5) 0.0387(4) 0.0014(3) -0.0044(3) 0.0034(3)
N5 0.0234(11) 0.0304(14) 0.0415(14) -0.0006(11) -0.0025(10) 0.0017(9)
N8 0.0267(12) 0.0307(14) 0.0354(13) 0.0009(10) -0.0014(10) 0.0007(10)
N4 0.0334(13) 0.0332(15) 0.0380(14) -0.0014(11) 0.0007(10) 0.0060(10)
N3 0.0415(14) 0.0376(15) 0.0333(13) 0.0011(11) 0.0031(11) 0.0107(11)
N7 0.0261(12) 0.0313(14) 0.0510(15) 0.0007(12) -0.0023(11) 0.0046(10)
N6 0.0474(15) 0.0386(16) 0.0422(15) -0.0053(12) -0.0037(12) 0.0125(12)
N1 0.0368(14) 0.0321(15) 0.0507(16) 0.0009(12) -0.0013(12) 0.0014(11)
C00C 0.0240(14) 0.0314(17) 0.0458(17) -0.0046(13) -0.0032(12) 0.0011(11)
C00D 0.0262(14) 0.0303(16) 0.0340(15) 0.0044(12) 0.0009(11) 0.0018(11)
C19 0.0379(16) 0.0289(16) 0.0386(16) 0.0075(13) 0.0005(13) 0.0075(12)
C00F 0.0373(16) 0.0335(17) 0.0369(16) -0.0020(13) -0.0011(13) 0.0088(13)
C00G 0.0247(14) 0.0278(16) 0.059(2) -0.0005(14) 0.0033(13) 0.0034(12)
C40 0.0332(15) 0.0380(18) 0.0396(17) -0.0010(14) 0.0025(13) 0.0018(13)
C41 0.0315(15) 0.0372(18) 0.0393(16) 0.0025(13) -0.0053(12) 0.0072(13)
C00J 0.0294(14) 0.0306(17) 0.0380(16) -0.0043(13) -0.0019(12) 0.0075(12)
C00K 0.0335(15) 0.0344(18) 0.0424(17) -0.0031(13) -0.0044(13) 0.0037(12)
C00L 0.0316(15) 0.0302(17) 0.0415(17) -0.0025(13) -0.0024(12) 0.0017(12)
C39 0.0336(15) 0.0340(17) 0.0399(17) -0.0023(13) 0.0035(12) 0.0035(12)
C00N 0.0285(15) 0.0339(18) 0.0549(19) 0.0065(14) 0.0101(13) -0.0003(12)
C00O 0.0344(16) 0.0317(18) 0.0496(19) -0.0072(14) -0.0034(13) 0.0009(13)
C00P 0.0334(16) 0.0296(17) 0.0528(19) -0.0042(14) -0.0006(14) -0.0032(12)
C00Q 0.0296(14) 0.0310(17) 0.0442(17) -0.0033(13) -0.0005(12) 0.0058(12)
N2 0.066(2) 0.051(2) 0.0438(16) -0.0034(14) -0.0082(14) 0.0013(15)
C46 0.0354(16) 0.044(2) 0.0406(17) 0.0013(15) -0.0012(13) 0.0017(14)
C16 0.0332(15) 0.0327(18) 0.0526(19) -0.0008(14) -0.0058(14) 0.0048(13)
C00U 0.0343(16) 0.0368(18) 0.0448(18) -0.0008(14) -0.0043(13) 0.0080(13)
C00V 0.0423(17) 0.046(2) 0.0357(16) -0.0034(14) -0.0099(13) 0.0124(15)
C00W 0.0331(16) 0.054(2) 0.0446(18) -0.0084(16) -0.0107(13) 0.0080(15)
C00X 0.0302(15) 0.0362(19) 0.065(2) -0.0038(16) 0.0004(15) 0.0009(13)
C00Y 0.0344(15) 0.0414(19) 0.0382(16) 0.0031(14) 0.0014(12) 0.0064(13)
C42 0.0398(17) 0.047(2) 0.0398(17) -0.0010(15) 0.0020(14) 0.0012(14)
C010 0.0276(15) 0.0424(19) 0.0482(19) -0.0069(15) -0.0037(13) 0.0044(13)
C011 0.0398(17) 0.0388(19) 0.0402(17) -0.0024(14) -0.0068(13) 0.0086(14)
C012 0.0306(15) 0.048(2) 0.0410(17) -0.0014(15) -0.0006(13) 0.0055(14)
C20 0.0328(15) 0.0340(18) 0.0443(17) -0.0031(13) 0.0011(13) 0.0063(13)
C014 0.0322(15) 0.0347(18) 0.0503(19) 0.0055(14) -0.0002(13) 0.0007(13)
C015 0.0339(16) 0.045(2) 0.060(2) -0.0126(17) -0.0100(15) 0.0121(14)
C48 0.0362(17) 0.050(2) 0.0484(19) -0.0071(16) 0.0020(14) 0.0049(15)
C45 0.0388(17) 0.050(2) 0.0419(18) -0.0028(15) -0.0031(14) 0.0120(15)
C44 0.0436(18) 0.045(2) 0.0444(18) -0.0087(15) -0.0096(14) 0.0070(15)
C21 0.0389(17) 0.0367(19) 0.0468(18) -0.0008(14) 0.0019(14) 0.0078(14)
C38 0.0339(15) 0.0341(17) 0.0379(16) -0.0019(13) -0.0015(12) 0.0064(12)
C47 0.0405(17) 0.0419(19) 0.0346(16) -0.0048(14) 0.0032(13) -0.0006(14)
C01C 0.0387(17) 0.0319(18) 0.058(2) 0.0004(15) -0.0037(15) 0.0036(13)
C01D 0.0429(17) 0.0375(19) 0.0408(17) 0.0061(14) -0.0002(14) 0.0045(14)
C22 0.0409(18) 0.050(2) 0.052(2) -0.0029(16) -0.0098(15) 0.0106(15)
C25 0.0429(18) 0.0368(19) 0.0506(19) 0.0034(15) 0.0060(15) 0.0067(14)
C01G 0.0413(17) 0.042(2) 0.0426(18) -0.0072(14) -0.0062(14) 0.0081(14)
C01H 0.0330(16) 0.045(2) 0.0486(19) 0.0084(15) 0.0025(14) 0.0013(14)
C32 0.0442(18) 0.038(2) 0.058(2) 0.0056(16) 0.0026(15) 0.0118(15)
C01J 0.0388(17) 0.039(2) 0.064(2) 0.0117(17) 0.0154(16) 0.0047(14)
C01K 0.0407(17) 0.0318(18) 0.0487(19) -0.0014(14) 0.0006(14) 0.0027(13)
C26 0.0447(18) 0.042(2) 0.0420(18) 0.0001(15) 0.0089(14) 0.0071(15)
C01M 0.0348(17) 0.051(2) 0.050(2) -0.0082(16) 0.0049(14) 0.0009(15)
C01N 0.0388(17) 0.048(2) 0.052(2) -0.0057(16) 0.0030(15) 0.0060(15)
C11 0.0371(17) 0.041(2) 0.053(2) 0.0074(15) -0.0064(14) 0.0078(14)
C2 0.0486(19) 0.0336(19) 0.056(2) -0.0036(15) -0.0084(16) 0.0083(15)
C01Q 0.0357(17) 0.063(2) 0.049(2) 0.0109(17) 0.0043(14) -0.0008(16)
C01R 0.0294(16) 0.038(2) 0.073(2) -0.0050(17) 0.0029(15) 0.0087(13)
C01S 0.0353(17) 0.036(2) 0.075(3) -0.0095(18) 0.0109(17) -0.0037(14)
C17 0.0429(18) 0.038(2) 0.054(2) 0.0010(15) 0.0066(15) 0.0032(14)
C01U 0.0329(17) 0.056(2) 0.060(2) -0.0164(18) 0.0004(15) 0.0119(15)
C31 0.0456(18) 0.0347(19) 0.056(2) 0.0030(15) 0.0085(15) 0.0094(14)
C15 0.0327(16) 0.039(2) 0.063(2) -0.0023(16) -0.0028(15) 0.0067(14)
C35 0.073(2) 0.050(2) 0.0396(19) 0.0087(16) 0.0089(17) 0.0138(19)
C1 0.0460(18) 0.039(2) 0.0487(19) 0.0008(15) -0.0065(15) 0.0053(15)
C43 0.0426(18) 0.042(2) 0.055(2) 0.0014(16) -0.0004(15) -0.0033(15)
C020 0.0326(17) 0.055(2) 0.072(3) -0.0072(19) 0.0008(16) 0.0078(16)
C24 0.0312(17) 0.043(2) 0.082(3) -0.0033(19) 0.0079(17) 0.0016(14)
C27 0.061(2) 0.043(2) 0.0439(19) 0.0020(16) 0.0113(16) 0.0129(17)
C023 0.0425(18) 0.042(2) 0.054(2) 0.0052(16) -0.0095(15) 0.0068(15)
C6 0.067(2) 0.043(2) 0.058(2) -0.0076(17) -0.0199(19) 0.0128(18)
C4 0.045(2) 0.040(2) 0.085(3) -0.0034(19) -0.0057(19) 0.0063(16)
C026 0.056(2) 0.0351(19) 0.050(2) 0.0070(15) -0.0019(16) -0.0004(15)
C3 0.057(2) 0.034(2) 0.063(2) -0.0017(16) -0.0103(18) 0.0086(16)
C5 0.053(2) 0.047(2) 0.074(3) -0.014(2) -0.0188(19) 0.0112(17)
C029 0.0344(17) 0.041(2) 0.074(3) -0.0020(18) -0.0037(16) 0.0046(14)
C23 0.0385(18) 0.050(2) 0.066(2) -0.0066(18) -0.0058(16) 0.0066(15)
C14 0.0464(19) 0.037(2) 0.070(2) -0.0104(18) -0.0107(17) 0.0115(15)
C7 0.055(2) 0.037(2) 0.055(2) -0.0089(16) -0.0112(17) 0.0103(16)
C36 0.077(3) 0.046(2) 0.055(2) 0.0109(18) 0.0093(19) 0.0132(19)
C18 0.0361(17) 0.042(2) 0.071(2) -0.0038(17) -0.0083(16) 0.0036(14)
C33 0.047(2) 0.045(2) 0.065(2) 0.0014(18) -0.0041(17) 0.0139(16)
C02G 0.060(2) 0.053(2) 0.0453(19) 0.0004(17) -0.0053(16) 0.0169(18)
C02H 0.048(2) 0.034(2) 0.083(3) 0.0036(19) 0.021(2) 0.0030(16)
C02I 0.0479(19) 0.052(2) 0.048(2) -0.0037(16) -0.0100(15) 0.0150(16)
C02J 0.055(2) 0.043(2) 0.054(2) -0.0060(16) -0.0062(17) 0.0119(16)
C10 0.054(2) 0.054(2) 0.0454(19) 0.0070(17) -0.0032(16) 0.0178(17)
C02L 0.060(2) 0.052(2) 0.058(2) -0.0106(18) -0.0009(18) 0.0134(18)
C34 0.061(2) 0.040(2) 0.072(3) 0.0034(18) -0.0035(19) 0.0075(17)
C02N 0.081(3) 0.054(2) 0.043(2) -0.0017(17) 0.0023(18) 0.027(2)
C49 0.043(2) 0.078(3) 0.056(2) -0.017(2) -0.0092(17) 0.017(2)
C02P 0.062(2) 0.051(2) 0.0428(19) 0.0063(16) 0.0008(16) 0.0057(18)
C02Q 0.046(2) 0.073(3) 0.066(3) -0.021(2) -0.0026(18) 0.018(2)
C02R 0.047(2) 0.065(3) 0.049(2) -0.0122(18) -0.0083(16) 0.0102(18)
C02S 0.046(2) 0.047(2) 0.063(2) 0.0026(18) 0.0024(17) 0.0077(16)
C12 0.0425(19) 0.044(2) 0.068(2) 0.0168(18) -0.0107(17) 0.0053(16)
C02U 0.055(2) 0.032(2) 0.079(3) 0.0061(18) 0.0034(19) 0.0032(16)
C02V 0.062(3) 0.066(3) 0.071(3) -0.011(2) -0.014(2) 0.034(2)
C52 0.052(2) 0.048(2) 0.048(2) -0.0049(16) 0.0018(16) -0.0089(17)
C02X 0.047(2) 0.053(2) 0.064(2) -0.0137(19) -0.0120(17) 0.0114(17)
C13 0.0424(19) 0.036(2) 0.087(3) 0.0061(19) -0.0198(19) 0.0039(15)
C50 0.036(2) 0.101(4) 0.059(2) -0.026(2) -0.0049(17) -0.003(2)
C030 0.085(3) 0.053(3) 0.054(2) -0.0037(19) -0.002(2) 0.030(2)
C031 0.048(2) 0.063(3) 0.072(3) -0.008(2) 0.0070(19) 0.0059(19)
C51 0.052(2) 0.080(3) 0.058(2) -0.016(2) 0.0054(19) -0.028(2)
C30 0.060(2) 0.058(3) 0.081(3) 0.011(2) 0.024(2) 0.027(2)
C28 0.078(3) 0.069(3) 0.054(2) 0.009(2) 0.031(2) 0.021(2)
C8 0.068(3) 0.082(3) 0.064(3) -0.033(2) 0.001(2) 0.015(2)
C37 0.113(4) 0.073(3) 0.041(2) 0.011(2) 0.009(2) 0.017(3)
C29 0.077(3) 0.074(3) 0.082(3) 0.010(3) 0.043(3) 0.030(3)
C9 0.108(4) 0.081(3) 0.037(2) -0.006(2) -0.015(2) -0.003(3)

loop_
_atom_type_symbol
_atom_type_description
_atom_type_scat_dispersion_real
_atom_type_scat_dispersion_imag
_atom_type_scat_source
C C 0.0181 0.0091 'International Tables Vol C Tables 4.2.6.8 and 6.1.1.4'
H H 0.0000 0.0000 'International Tables Vol C Tables 4.2.6.8 and 6.1.1.4'
N N 0.0311 0.0180 'International Tables Vol C Tables 4.2.6.8 and 6.1.1.4'
P P 0.2955 0.4335 'International Tables Vol C Tables 4.2.6.8 and 6.1.1.4'
Sc Sc 0.3119 1.5331 'International Tables Vol C Tables 4.2.6.8 and 6.1.1.4'

loop_
_citation_id
_citation_doi
_citation_year
1 10.1039/D2DT04167G 2023

loop_
_geom_angle_atom_site_label_1
_geom_angle_atom_site_label_2
_geom_angle_atom_site_label_3
_geom_angle
_geom_angle_site_symmetry_1
_geom_angle_site_symmetry_3
_geom_angle_publ_flag
N5 Sc1 N8 61.41(9) . . ?
N5 Sc1 N7 94.57(9) . . ?
N5 Sc1 N6 153.69(9) . . ?
N5 Sc1 C00D 30.68(9) . . ?
N5 Sc1 C01H 105.22(11) . . ?
N5 Sc1 C01K 107.02(11) . . ?
N8 Sc1 N7 155.98(9) . . ?
N8 Sc1 N6 92.47(9) . . ?
N8 Sc1 C00D 30.73(9) . . ?
N8 Sc1 C01H 112.32(11) . . ?
N8 Sc1 C01K 98.01(11) . . ?
N7 Sc1 N6 111.53(9) . . ?
N7 Sc1 C00D 125.25(9) . . ?
N6 Sc1 C00D 123.11(9) . . ?
C01H Sc1 N7 71.79(11) . . ?
C01H Sc1 N6 86.77(11) . . ?
C01H Sc1 C00D 112.35(11) . . ?
C01H Sc1 C01K 143.47(12) . . ?
C01K Sc1 N7 88.89(11) . . ?
C01K Sc1 N6 71.54(11) . . ?
C01K Sc1 C00D 104.14(11) . . ?
N4 Sc2 N3 61.42(9) . . ?
N4 Sc2 N1 96.75(9) . . ?
N4 Sc2 C19 30.75(10) . . ?
N4 Sc2 N2 152.85(11) . . ?
N4 Sc2 C1 106.90(11) . . ?
N4 Sc2 C10 102.00(12) . . ?
N3 Sc2 N1 158.13(10) . . ?
N3 Sc2 C19 30.69(10) . . ?
N3 Sc2 N2 91.58(11) . . ?
N3 Sc2 C1 98.46(12) . . ?
N3 Sc2 C10 109.75(12) . . ?
N1 Sc2 C19 127.50(10) . . ?
N1 Sc2 N2 110.29(10) . . ?
N2 Sc2 C19 122.14(11) . . ?
C1 Sc2 N1 88.65(11) . . ?
C1 Sc2 C19 103.73(11) . . ?
C1 Sc2 N2 72.32(12) . . ?
C10 Sc2 N1 71.74(12) . . ?
C10 Sc2 C19 109.53(12) . . ?
C10 Sc2 N2 89.22(13) . . ?
C10 Sc2 C1 146.74(14) . . ?
C41 P1 C40 103.03(15) . . ?
C41 P1 C47 100.77(14) . . ?
C47 P1 C40 100.28(15) . . ?
C00Y P2 C011 102.73(15) . . ?
C00Y P2 C01G 99.35(15) . . ?
C011 P2 C01G 100.87(15) . . ?
C00D N5 Sc1 92.47(18) . . ?
C00D N5 C00L 118.9(2) . . ?
C00L N5 Sc1 143.50(18) . . ?
C00D N8 Sc1 91.46(17) . . ?
C00D N8 C00J 121.2(2) . . ?
C00J N8 Sc1 147.3(2) . . ?
C19 N4 Sc2 93.26(19) . . ?
C19 N4 C38 120.1(3) . . ?
C38 N4 Sc2 143.0(2) . . ?
C19 N3 Sc2 90.30(18) . . ?
C19 N3 C26 121.8(3) . . ?
C26 N3 Sc2 147.9(2) . . ?
C00G N7 Sc1 96.66(17) . . ?
C00G N7 C01R 110.5(2) . . ?
C00G N7 C023 113.8(3) . . ?
C01R N7 Sc1 117.8(2) . . ?
C023 N7 Sc1 110.62(19) . . ?
C023 N7 C01R 107.5(3) . . ?
C00O N6 Sc1 97.30(18) . . ?
C00O N6 C02N 113.7(3) . . ?
C00O N6 C02X 109.8(3) . . ?
C02N N6 Sc1 114.7(2) . . ?
C02N N6 C02X 106.8(3) . . ?
C02X N6 Sc1 114.5(2) . . ?
C16 N1 Sc2 96.79(18) . . ?
C16 N1 C17 114.1(3) . . ?
C16 N1 C18 110.4(3) . . ?
C17 N1 Sc2 111.9(2) . . ?
C17 N1 C18 107.1(3) . . ?
C18 N1 Sc2 116.6(2) . . ?
C00U C00C C00D 122.9(3) . . ?
C012 C00C C00D 117.8(3) . . ?
C012 C00C C00U 119.3(3) . . ?
N5 C00D Sc1 56.84(15) . . ?
N5 C00D N8 114.6(3) . . ?
N5 C00D C00C 122.1(3) . . ?
N8 C00D Sc1 57.81(14) . . ?
N8 C00D C00C 123.2(2) . . ?
C00C C00D Sc1 176.5(2) . . ?
N4 C19 Sc2 55.99(15) . . ?
N4 C19 C20 120.9(3) . . ?
N3 C19 Sc2 59.00(16) . . ?
N3 C19 N4 114.9(3) . . ?
N3 C19 C20 124.1(3) . . ?
C20 C19 Sc2 174.0(2) . . ?
C00J C00F C01D 120.2(3) . . ?
C00V C00F C00J 119.0(3) . . ?
C00V C00F C01D 120.8(3) . . ?
C00N C00G N7 115.0(3) . . ?
C00X C00G N7 123.5(3) . . ?
C00X C00G C00N 121.4(3) . . ?
P1 C40 H40A 109.7 . . ?
P1 C40 H40B 109.7 . . ?
H40A C40 H40B 108.2 . . ?
C39 C40 P1 109.6(2) . . ?
C39 C40 H40A 109.7 . . ?
C39 C40 H40B 109.7 . . ?
C46 C41 P1 118.0(2) . . ?
C42 C41 P1 124.0(2) . . ?
C42 C41 C46 117.5(3) . . ?
C00F C00J N8 117.4(3) . . ?
C00Q C00J N8 122.4(3) . . ?
C00Q C00J C00F 120.2(3) . . ?
H00A C00K H00B 108.1 . . ?
C00L C00K H00A 109.6 . . ?
C00L C00K H00B 109.6 . . ?
C00L C00K C011 110.5(3) . . ?
C011 C00K H00A 109.6 . . ?
C011 C00K H00B 109.6 . . ?
N5 C00L C00K 115.2(3) . . ?
N5 C00L H00C 108.5 . . ?
N5 C00L H00D 108.5 . . ?
C00K C00L H00C 108.5 . . ?
C00K C00L H00D 108.5 . . ?
H00C C00L H00D 107.5 . . ?
C40 C39 H39A 109.4 . . ?
C40 C39 H39B 109.4 . . ?
C40 C39 C38 111.2(3) . . ?
H39A C39 H39B 108.0 . . ?
C38 C39 H39A 109.4 . . ?
C38 C39 H39B 109.4 . . ?
C00G C00N C01H 120.1(3) . . ?
C01J C00N C00G 116.9(3) . . ?
C01J C00N C01H 122.7(3) . . ?
C00P C00O N6 116.6(3) . . ?
C01N C00O N6 122.0(3) . . ?
C01N C00O C00P 121.3(3) . . ?
C00O C00P C01K 120.5(3) . . ?
C01C C00P C00O 116.6(3) . . ?
C01C C00P C01K 122.6(3) . . ?
C00J C00Q C014 123.2(3) . . ?
C010 C00Q C00J 118.4(3) . . ?
C010 C00Q C014 118.5(3) . . ?
C7 N2 Sc2 98.1(2) . . ?
C7 N2 C8 111.1(3) . . ?
C7 N2 C9 113.3(3) . . ?
C8 N2 Sc2 113.5(2) . . ?
C9 N2 Sc2 112.8(3) . . ?
C9 N2 C8 107.9(4) . . ?
C41 C46 H46 119.1 . . ?
C45 C46 C41 121.8(3) . . ?
C45 C46 H46 119.1 . . ?
C11 C16 N1 115.3(3) . . ?
C15 C16 N1 123.4(3) . . ?
C15 C16 C11 121.2(3) . . ?
C00C C00U H00U 120.3 . . ?
C015 C00U C00C 119.4(3) . . ?
C015 C00U H00U 120.3 . . ?
C00F C00V H00V 119.7 . . ?
C00W C00V C00F 120.7(3) . . ?
C00W C00V H00V 119.7 . . ?
C00V C00W H00W 119.8 . . ?
C010 C00W C00V 120.3(3) . . ?
C010 C00W H00W 119.8 . . ?
C00G C00X H00X 119.9 . . ?
C00G C00X C01S 120.1(4) . . ?
C01S C00X H00X 119.9 . . ?
C02G C00Y P2 123.9(3) . . ?
C02G C00Y C02I 117.6(3) . . ?
C02I C00Y P2 118.0(3) . . ?
C41 C42 H42 119.5 . . ?
C43 C42 C41 120.9(3) . . ?
C43 C42 H42 119.5 . . ?
C00Q C010 H010 119.4 . . ?
C00W C010 C00Q 121.2(3) . . ?
C00W C010 H010 119.4 . . ?
P2 C011 H01A 109.4 . . ?
P2 C011 H01B 109.4 . . ?
C00K C011 P2 111.3(2) . . ?
C00K C011 H01A 109.4 . . ?
C00K C011 H01B 109.4 . . ?
H01A C011 H01B 108.0 . . ?
C00C C012 H012 119.6 . . ?
C01M C012 C00C 120.8(3) . . ?
C01M C012 H012 119.6 . . ?
C21 C20 C19 117.5(3) . . ?
C21 C20 C25 118.6(3) . . ?
C25 C20 C19 123.9(3) . . ?
C00Q C014 H014 107.8 . . ?
C00Q C014 C01Q 111.9(3) . . ?
C00Q C014 C02U 111.7(3) . . ?
C01Q C014 H014 107.8 . . ?
C02U C014 H014 107.8 . . ?
C02U C014 C01Q 109.6(3) . . ?
C00U C015 H015 119.6 . . ?
C01U C015 C00U 120.7(3) . . ?
C01U C015 H015 119.6 . . ?
C47 C48 H48 119.3 . . ?
C49 C48 H48 119.3 . . ?
C49 C48 C47 121.3(4) . . ?
C46 C45 H45 120.3 . . ?
C44 C45 C46 119.4(3) . . ?
C44 C45 H45 120.3 . . ?
C45 C44 H44 120.1 . . ?
C45 C44 C43 119.9(3) . . ?
C43 C44 H44 120.1 . . ?
C20 C21 H21 119.5 . . ?
C22 C21 C20 121.1(3) . . ?
C22 C21 H21 119.5 . . ?
N4 C38 C39 114.7(3) . . ?
N4 C38 H38A 108.6 . . ?
N4 C38 H38B 108.6 . . ?
C39 C38 H38A 108.6 . . ?
C39 C38 H38B 108.6 . . ?
H38A C38 H38B 107.6 . . ?
C48 C47 P1 123.4(3) . . ?
C48 C47 C52 118.4(3) . . ?
C52 C47 P1 118.3(3) . . ?
C00P C01C H01C 119.1 . . ?
C029 C01C C00P 121.8(4) . . ?
C029 C01C H01C 119.1 . . ?
C00F C01D H01D 107.1 . . ?
C00F C01D C026 112.6(3) . . ?
C00F C01D C02P 112.6(3) . . ?
C026 C01D H01D 107.1 . . ?
C02P C01D H01D 107.1 . . ?
C02P C01D C026 110.0(3) . . ?
C21 C22 H22 120.1 . . ?
C21 C22 C23 119.9(4) . . ?
C23 C22 H22 120.1 . . ?
C20 C25 H25 119.9 . . ?
C24 C25 C20 120.2(3) . . ?
C24 C25 H25 119.9 . . ?
C02J C01G P2 118.1(3) . . ?
C02S C01G P2 123.7(3) . . ?
C02S C01G C02J 118.1(3) . . ?
Sc1 C01H H01E 112.2 . . ?
Sc1 C01H H01F 112.2 . . ?
C00N C01H Sc1 97.8(2) . . ?
C00N C01H H01E 112.2 . . ?
C00N C01H H01F 112.2 . . ?
H01E C01H H01F 109.8 . . ?
C31 C32 H32 108.5 . . ?
C31 C32 C33 112.5(3) . . ?
C31 C32 C34 110.4(3) . . ?
C33 C32 H32 108.5 . . ?
C33 C32 C34 108.4(3) . . ?
C34 C32 H32 108.5 . . ?
C00N C01J H01J 119.2 . . ?
C02H C01J C00N 121.5(4) . . ?
C02H C01J H01J 119.2 . . ?
Sc1 C01K H01G 111.4 . . ?
Sc1 C01K H01H 111.4 . . ?
C00P C01K Sc1 102.0(2) . . ?
C00P C01K H01G 111.4 . . ?
C00P C01K H01H 111.4 . . ?
H01G C01K H01H 109.2 . . ?
C31 C26 N3 122.7(3) . . ?
C31 C26 C27 120.7(3) . . ?
C27 C26 N3 116.6(3) . . ?
C012 C01M H01M 120.4 . . ?
C012 C01M C01U 119.3(3) . . ?
C01U C01M H01M 120.4 . . ?
C00O C01N H01N 119.9 . . ?
C020 C01N C00O 120.2(4) . . ?
C020 C01N H01N 119.9 . . ?
C16 C11 C10 120.2(3) . . ?
C12 C11 C16 116.7(3) . . ?
C12 C11 C10 122.8(3) . . ?
C3 C2 C1 123.5(3) . . ?
C3 C2 C7 116.1(3) . . ?
C7 C2 C1 120.1(3) . . ?
C014 C01Q H01I 109.5 . . ?
C014 C01Q H01K 109.5 . . ?
C014 C01Q H01L 109.5 . . ?
H01I C01Q H01K 109.5 . . ?
H01I C01Q H01L 109.5 . . ?
H01K C01Q H01L 109.5 . . ?
N7 C01R H01O 109.5 . . ?
N7 C01R H01P 109.5 . . ?
N7 C01R H01Q 109.5 . . ?
H01O C01R H01P 109.5 . . ?
H01O C01R H01Q 109.5 . . ?
H01P C01R H01Q 109.5 . . ?
C00X C01S H01S 120.3 . . ?
C02H C01S C00X 119.5(4) . . ?
C02H C01S H01S 120.3 . . ?
N1 C17 H17A 109.5 . . ?
N1 C17 H17B 109.5 . . ?
N1 C17 H17C 109.5 . . ?
H17A C17 H17B 109.5 . . ?
H17A C17 H17C 109.5 . . ?
H17B C17 H17C 109.5 . . ?
C015 C01U C01M 120.5(3) . . ?
C015 C01U H01U 119.8 . . ?
C01M C01U H01U 119.8 . . ?
C26 C31 C32 123.0(3) . . ?
C30 C31 C32 118.5(3) . . ?
C30 C31 C26 118.5(4) . . ?
C16 C15 H15 119.9 . . ?
C16 C15 C14 120.3(4) . . ?
C14 C15 H15 119.9 . . ?
C27 C35 H35 106.7 . . ?
C27 C35 C37 113.5(3) . . ?
C36 C35 H35 106.7 . . ?
C36 C35 C27 112.6(3) . . ?
C36 C35 C37 110.2(3) . . ?
C37 C35 H35 106.7 . . ?
Sc2 C1 H1A 111.5 . . ?
Sc2 C1 H1B 111.5 . . ?
C2 C1 Sc2 101.3(2) . . ?
C2 C1 H1A 111.5 . . ?
C2 C1 H1B 111.5 . . ?
H1A C1 H1B 109.3 . . ?
C42 C43 H43 119.8 . . ?
C44 C43 C42 120.4(3) . . ?
C44 C43 H43 119.8 . . ?
C01N C020 H020 120.1 . . ?
C01N C020 C029 119.8(3) . . ?
C029 C020 H020 120.1 . . ?
C25 C24 H24 119.8 . . ?
C23 C24 C25 120.4(3) . . ?
C23 C24 H24 119.8 . . ?
C26 C27 C35 121.1(3) . . ?
C28 C27 C26 117.9(4) . . ?
C28 C27 C35 121.1(3) . . ?
N7 C023 H02A 109.5 . . ?
N7 C023 H02B 109.5 . . ?
N7 C023 H02C 109.5 . . ?
H02A C023 H02B 109.5 . . ?
H02A C023 H02C 109.5 . . ?
H02B C023 H02C 109.5 . . ?
C5 C6 H6 120.0 . . ?
C5 C6 C7 120.0(4) . . ?
C7 C6 H6 120.0 . . ?
C3 C4 H4 120.4 . . ?
C5 C4 H4 120.4 . . ?
C5 C4 C3 119.2(4) . . ?
C01D C026 H02D 109.5 . . ?
C01D C026 H02E 109.5 . . ?
C01D C026 H02F 109.5 . . ?
H02D C026 H02E 109.5 . . ?
H02D C026 H02F 109.5 . . ?
H02E C026 H02F 109.5 . . ?
C2 C3 H3 118.6 . . ?
C4 C3 C2 122.8(4) . . ?
C4 C3 H3 118.6 . . ?
C6 C5 C4 120.4(4) . . ?
C6 C5 H5 119.8 . . ?
C4 C5 H5 119.8 . . ?
C01C C029 H029 119.9 . . ?
C020 C029 C01C 120.2(4) . . ?
C020 C029 H029 119.9 . . ?
C22 C23 H23 120.1 . . ?
C24 C23 C22 119.8(3) . . ?
C24 C23 H23 120.1 . . ?
C15 C14 H14 120.3 . . ?
C13 C14 C15 119.5(4) . . ?
C13 C14 H14 120.3 . . ?
C2 C7 N2 116.3(3) . . ?
C6 C7 N2 122.3(4) . . ?
C6 C7 C2 121.4(4) . . ?
C35 C36 H36A 109.5 . . ?
C35 C36 H36B 109.5 . . ?
C35 C36 H36C 109.5 . . ?
H36A C36 H36B 109.5 . . ?
H36A C36 H36C 109.5 . . ?
H36B C36 H36C 109.5 . . ?
N1 C18 H18A 109.5 . . ?
N1 C18 H18B 109.5 . . ?
N1 C18 H18C 109.5 . . ?
H18A C18 H18B 109.5 . . ?
H18A C18 H18C 109.5 . . ?
H18B C18 H18C 109.5 . . ?
C32 C33 H33A 109.5 . . ?
C32 C33 H33B 109.5 . . ?
C32 C33 H33C 109.5 . . ?
H33A C33 H33B 109.5 . . ?
H33A C33 H33C 109.5 . . ?
H33B C33 H33C 109.5 . . ?
C00Y C02G H02G 119.9 . . ?
C00Y C02G C030 120.2(4) . . ?
C030 C02G H02G 119.9 . . ?
C01J C02H H02H 119.7 . . ?
C01S C02H C01J 120.6(4) . . ?
C01S C02H H02H 119.7 . . ?
C00Y C02I H02I 119.0 . . ?
C02R C02I C00Y 121.9(4) . . ?
C02R C02I H02I 119.0 . . ?
C01G C02J H02J 119.6 . . ?
C02V C02J C01G 120.9(4) . . ?
C02V C02J H02J 119.6 . . ?
Sc2 C10 H10A 112.0 . . ?
Sc2 C10 H10B 112.0 . . ?
C11 C10 Sc2 98.9(2) . . ?
C11 C10 H10A 112.0 . . ?
C11 C10 H10B 112.0 . . ?
H10A C10 H10B 109.7 . . ?
C02R C02L H02L 120.2 . . ?
C030 C02L H02L 120.2 . . ?
C030 C02L C02R 119.6(4) . . ?
C32 C34 H34A 109.5 . . ?
C32 C34 H34B 109.5 . . ?
C32 C34 H34C 109.5 . . ?
H34A C34 H34B 109.5 . . ?
H34A C34 H34C 109.5 . . ?
H34B C34 H34C 109.5 . . ?
N6 C02N H02K 109.5 . . ?
N6 C02N H02M 109.5 . . ?
N6 C02N H02N 109.5 . . ?
H02K C02N H02M 109.5 . . ?
H02K C02N H02N 109.5 . . ?
H02M C02N H02N 109.5 . . ?
C48 C49 H49 120.3 . . ?
C50 C49 C48 119.4(4) . . ?
C50 C49 H49 120.3 . . ?
C01D C02P H02O 109.5 . . ?
C01D C02P H02P 109.5 . . ?
C01D C02P H02Q 109.5 . . ?
H02O C02P H02P 109.5 . . ?
H02O C02P H02Q 109.5 . . ?
H02P C02P H02Q 109.5 . . ?
C02V C02Q H02R 119.9 . . ?
C02V C02Q C031 120.3(4) . . ?
C031 C02Q H02R 119.9 . . ?
C02I C02R H02S 120.2 . . ?
C02L C02R C02I 119.6(4) . . ?
C02L C02R H02S 120.2 . . ?
C01G C02S H02T 119.2 . . ?
C01G C02S C031 121.6(4) . . ?
C031 C02S H02T 119.2 . . ?
C11 C12 H12 119.1 . . ?
C13 C12 C11 121.8(4) . . ?
C13 C12 H12 119.1 . . ?
C014 C02U H02U 109.5 . . ?
C014 C02U H02V 109.5 . . ?
C014 C02U H02W 109.5 . . ?
H02U C02U H02V 109.5 . . ?
H02U C02U H02W 109.5 . . ?
H02V C02U H02W 109.5 . . ?
C02J C02V H02X 120.1 . . ?
C02Q C02V C02J 119.8(4) . . ?
C02Q C02V H02X 120.1 . . ?
C47 C52 H52 119.8 . . ?
C51 C52 C47 120.5(4) . . ?
C51 C52 H52 119.8 . . ?
N6 C02X H02Y 109.5 . . ?
N6 C02X H 109.5 . . ?
N6 C02X HA 109.5 . . ?
H02Y C02X H 109.5 . . ?
H02Y C02X HA 109.5 . . ?
H C02X HA 109.5 . . ?
C14 C13 C12 120.5(4) . . ?
C14 C13 H13 119.7 . . ?
C12 C13 H13 119.7 . . ?
C49 C50 H50 119.6 . . ?
C49 C50 C51 120.7(4) . . ?
C51 C50 H50 119.6 . . ?
C02G C030 H030 119.5 . . ?
C02L C030 C02G 121.0(4) . . ?
C02L C030 H030 119.5 . . ?
C02Q C031 H031 120.3 . . ?
C02S C031 C02Q 119.3(4) . . ?
C02S C031 H031 120.3 . . ?
C52 C51 H51 120.2 . . ?
C50 C51 C52 119.6(4) . . ?
C50 C51 H51 120.2 . . ?
C31 C30 H30 119.4 . . ?
C29 C30 C31 121.1(4) . . ?
C29 C30 H30 119.4 . . ?
C27 C28 H28 119.1 . . ?
C29 C28 C27 121.7(4) . . ?
C29 C28 H28 119.1 . . ?
N2 C8 H8A 109.5 . . ?
N2 C8 H8B 109.5 . . ?
N2 C8 H8C 109.5 . . ?
H8A C8 H8B 109.5 . . ?
H8A C8 H8C 109.5 . . ?
H8B C8 H8C 109.5 . . ?
C35 C37 H37A 109.5 . . ?
C35 C37 H37B 109.5 . . ?
C35 C37 H37C 109.5 . . ?
H37A C37 H37B 109.5 . . ?
H37A C37 H37C 109.5 . . ?
H37B C37 H37C 109.5 . . ?
C30 C29 H29 120.0 . . ?
C28 C29 C30 119.9(4) . . ?
C28 C29 H29 120.0 . . ?
N2 C9 H9A 109.5 . . ?
N2 C9 H9B 109.5 . . ?
N2 C9 H9C 109.5 . . ?
H9A C9 H9B 109.5 . . ?
H9A C9 H9C 109.5 . . ?
H9B C9 H9C 109.5 . . ?

loop_
_geom_bond_atom_site_label_1
_geom_bond_atom_site_label_2
_geom_bond_distance
_geom_bond_site_symmetry_2
_geom_bond_publ_flag
Sc1 N5 2.194(3) . ?
Sc1 N8 2.217(2) . ?
Sc1 N7 2.446(2) . ?
Sc1 N6 2.517(3) . ?
Sc1 C00D 2.618(3) . ?
Sc1 C01H 2.292(3) . ?
Sc1 C01K 2.294(3) . ?
Sc2 N4 2.173(3) . ?
Sc2 N3 2.244(3) . ?
Sc2 N1 2.447(3) . ?
Sc2 C19 2.617(3) . ?
Sc2 N2 2.464(3) . ?
Sc2 C1 2.302(4) . ?
Sc2 C10 2.295(4) . ?
P1 C40 1.849(3) . ?
P1 C41 1.831(3) . ?
P1 C47 1.837(3) . ?
P2 C00Y 1.834(3) . ?
P2 C011 1.844(3) . ?
P2 C01G 1.858(3) . ?
N5 C00D 1.337(4) . ?
N5 C00L 1.471(4) . ?
N8 C00D 1.338(4) . ?
N8 C00J 1.426(4) . ?
N4 C19 1.341(4) . ?
N4 C38 1.460(4) . ?
N3 C19 1.336(4) . ?
N3 C26 1.439(4) . ?
N7 C00G 1.463(4) . ?
N7 C01R 1.493(4) . ?
N7 C023 1.476(4) . ?
N6 C00O 1.464(4) . ?
N6 C02N 1.481(5) . ?
N6 C02X 1.489(5) . ?
N1 C16 1.461(4) . ?
N1 C17 1.481(5) . ?
N1 C18 1.492(4) . ?
C00C C00D 1.504(4) . ?
C00C C00U 1.402(5) . ?
C00C C012 1.393(5) . ?
C19 C20 1.496(4) . ?
C00F C00J 1.412(5) . ?
C00F C00V 1.392(4) . ?
C00F C01D 1.530(4) . ?
C00G C00N 1.418(5) . ?
C00G C00X 1.380(5) . ?
C40 H40A 0.9900 . ?
C40 H40B 0.9900 . ?
C40 C39 1.523(4) . ?
C41 C46 1.397(5) . ?
C41 C42 1.388(5) . ?
C00J C00Q 1.408(4) . ?
C00K H00A 0.9900 . ?
C00K H00B 0.9900 . ?
C00K C00L 1.529(5) . ?
C00K C011 1.530(4) . ?
C00L H00C 0.9900 . ?
C00L H00D 0.9900 . ?
C39 H39A 0.9900 . ?
C39 H39B 0.9900 . ?
C39 C38 1.524(4) . ?
C00N C01H 1.484(5) . ?
C00N C01J 1.405(5) . ?
C00O C00P 1.410(5) . ?
C00O C01N 1.388(5) . ?
C00P C01C 1.403(5) . ?
C00P C01K 1.476(5) . ?
C00Q C010 1.401(4) . ?
C00Q C014 1.520(5) . ?
N2 C7 1.462(5) . ?
N2 C8 1.487(6) . ?
N2 C9 1.480(5) . ?
C46 H46 0.9500 . ?
C46 C45 1.383(5) . ?
C16 C11 1.417(5) . ?
C16 C15 1.387(5) . ?
C00U H00U 0.9500 . ?
C00U C015 1.388(5) . ?
C00V H00V 0.9500 . ?
C00V C00W 1.381(5) . ?
C00W H00W 0.9500 . ?
C00W C010 1.374(5) . ?
C00X H00X 0.9500 . ?
C00X C01S 1.401(5) . ?
C00Y C02G 1.387(5) . ?
C00Y C02I 1.393(5) . ?
C42 H42 0.9500 . ?
C42 C43 1.386(5) . ?
C010 H010 0.9500 . ?
C011 H01A 0.9900 . ?
C011 H01B 0.9900 . ?
C012 H012 0.9500 . ?
C012 C01M 1.386(5) . ?
C20 C21 1.392(5) . ?
C20 C25 1.396(5) . ?
C014 H014 1.0000 . ?
C014 C01Q 1.528(5) . ?
C014 C02U 1.527(5) . ?
C015 H015 0.9500 . ?
C015 C01U 1.376(6) . ?
C48 H48 0.9500 . ?
C48 C47 1.391(5) . ?
C48 C49 1.382(5) . ?
C45 H45 0.9500 . ?
C45 C44 1.380(5) . ?
C44 H44 0.9500 . ?
C44 C43 1.380(5) . ?
C21 H21 0.9500 . ?
C21 C22 1.379(5) . ?
C38 H38A 0.9900 . ?
C38 H38B 0.9900 . ?
C47 C52 1.393(5) . ?
C01C H01C 0.9500 . ?
C01C C029 1.383(5) . ?
C01D H01D 1.0000 . ?
C01D C026 1.532(5) . ?
C01D C02P 1.530(5) . ?
C22 H22 0.9500 . ?
C22 C23 1.390(5) . ?
C25 H25 0.9500 . ?
C25 C24 1.390(5) . ?
C01G C02J 1.395(5) . ?
C01G C02S 1.378(5) . ?
C01H H01E 0.9900 . ?
C01H H01F 0.9900 . ?
C32 H32 1.0000 . ?
C32 C31 1.518(5) . ?
C32 C33 1.527(5) . ?
C32 C34 1.530(5) . ?
C01J H01J 0.9500 . ?
C01J C02H 1.384(6) . ?
C01K H01G 0.9900 . ?
C01K H01H 0.9900 . ?
C26 C31 1.401(5) . ?
C26 C27 1.413(5) . ?
C01M H01M 0.9500 . ?
C01M C01U 1.390(5) . ?
C01N H01N 0.9500 . ?
C01N C020 1.379(5) . ?
C11 C10 1.467(5) . ?
C11 C12 1.404(5) . ?
C2 C1 1.473(5) . ?
C2 C3 1.398(5) . ?
C2 C7 1.427(5) . ?
C01Q H01I 0.9800 . ?
C01Q H01K 0.9800 . ?
C01Q H01L 0.9800 . ?
C01R H01O 0.9800 . ?
C01R H01P 0.9800 . ?
C01R H01Q 0.9800 . ?
C01S H01S 0.9500 . ?
C01S C02H 1.379(6) . ?
C17 H17A 0.9800 . ?
C17 H17B 0.9800 . ?
C17 H17C 0.9800 . ?
C01U H01U 0.9500 . ?
C31 C30 1.391(5) . ?
C15 H15 0.9500 . ?
C15 C14 1.395(5) . ?
C35 H35 1.0000 . ?
C35 C27 1.520(6) . ?
C35 C36 1.518(6) . ?
C35 C37 1.523(5) . ?
C1 H1A 0.9900 . ?
C1 H1B 0.9900 . ?
C43 H43 0.9500 . ?
C020 H020 0.9500 . ?
C020 C029 1.379(6) . ?
C24 H24 0.9500 . ?
C24 C23 1.377(6) . ?
C27 C28 1.395(5) . ?
C023 H02A 0.9800 . ?
C023 H02B 0.9800 . ?
C023 H02C 0.9800 . ?
C6 H6 0.9500 . ?
C6 C5 1.384(6) . ?
C6 C7 1.389(5) . ?
C4 H4 0.9500 . ?
C4 C3 1.391(6) . ?
C4 C5 1.387(6) . ?
C026 H02D 0.9800 . ?
C026 H02E 0.9800 . ?
C026 H02F 0.9800 . ?
C3 H3 0.9500 . ?
C5 H5 0.9500 . ?
C029 H029 0.9500 . ?
C23 H23 0.9500 . ?
C14 H14 0.9500 . ?
C14 C13 1.377(6) . ?
C36 H36A 0.9800 . ?
C36 H36B 0.9800 . ?
C36 H36C 0.9800 . ?
C18 H18A 0.9800 . ?
C18 H18B 0.9800 . ?
C18 H18C 0.9800 . ?
C33 H33A 0.9800 . ?
C33 H33B 0.9800 . ?
C33 H33C 0.9800 . ?
C02G H02G 0.9500 . ?
C02G C030 1.392(6) . ?
C02H H02H 0.9500 . ?
C02I H02I 0.9500 . ?
C02I C02R 1.379(5) . ?
C02J H02J 0.9500 . ?
C02J C02V 1.381(6) . ?
C10 H10A 0.9900 . ?
C10 H10B 0.9900 . ?
C02L H02L 0.9500 . ?
C02L C02R 1.376(6) . ?
C02L C030 1.370(6) . ?
C34 H34A 0.9800 . ?
C34 H34B 0.9800 . ?
C34 H34C 0.9800 . ?
C02N H02K 0.9800 . ?
C02N H02M 0.9800 . ?
C02N H02N 0.9800 . ?
C49 H49 0.9500 . ?
C49 C50 1.376(7) . ?
C02P H02O 0.9800 . ?
C02P H02P 0.9800 . ?
C02P H02Q 0.9800 . ?
C02Q H02R 0.9500 . ?
C02Q C02V 1.373(7) . ?
C02Q C031 1.386(6) . ?
C02R H02S 0.9500 . ?
C02S H02T 0.9500 . ?
C02S C031 1.379(6) . ?
C12 H12 0.9500 . ?
C12 C13 1.386(6) . ?
C02U H02U 0.9800 . ?
C02U H02V 0.9800 . ?
C02U H02W 0.9800 . ?
C02V H02X 0.9500 . ?
C52 H52 0.9500 . ?
C52 C51 1.391(6) . ?
C02X H02Y 0.9800 . ?
C02X H 0.9800 . ?
C02X HA 0.9800 . ?
C13 H13 0.9500 . ?
C50 H50 0.9500 . ?
C50 C51 1.381(7) . ?
C030 H030 0.9500 . ?
C031 H031 0.9500 . ?
C51 H51 0.9500 . ?
C30 H30 0.9500 . ?
C30 C29 1.381(6) . ?
C28 H28 0.9500 . ?
C28 C29 1.367(7) . ?
C8 H8A 0.9800 . ?
C8 H8B 0.9800 . ?
C8 H8C 0.9800 . ?
C37 H37A 0.9800 . ?
C37 H37B 0.9800 . ?
C37 H37C 0.9800 . ?
C29 H29 0.9500 . ?
C9 H9A 0.9800 . ?
C9 H9B 0.9800 . ?
C9 H9C 0.9800 . ?

loop_
_geom_torsion_atom_site_label_1
_geom_torsion_atom_site_label_2
_geom_torsion_atom_site_label_3
_geom_torsion_atom_site_label_4
_geom_torsion
_geom_torsion_site_symmetry_1
_geom_torsion_site_symmetry_2
_geom_torsion_site_symmetry_3
_geom_torsion_site_symmetry_4
_geom_torsion_publ_flag
Sc1 N5 C00D N8 1.3(3) . . . . ?
Sc1 N5 C00D C00C -176.0(3) . . . . ?
Sc1 N5 C00L C00K 95.6(4) . . . . ?
Sc1 N8 C00D N5 -1.3(3) . . . . ?
Sc1 N8 C00D C00C 176.0(3) . . . . ?
Sc1 N8 C00J C00F 68.1(5) . . . . ?
Sc1 N8 C00J C00Q -111.9(4) . . . . ?
Sc1 N7 C00G C00N 41.5(3) . . . . ?
Sc1 N7 C00G C00X -135.7(3) . . . . ?
Sc1 N6 C00O C00P -40.2(3) . . . . ?
Sc1 N6 C00O C01N 138.4(3) . . . . ?
Sc2 N4 C19 N3 3.3(3) . . . . ?
Sc2 N4 C19 C20 -173.9(3) . . . . ?
Sc2 N4 C38 C39 89.6(4) . . . . ?
Sc2 N3 C19 N4 -3.2(3) . . . . ?
Sc2 N3 C19 C20 173.9(3) . . . . ?
Sc2 N3 C26 C31 -107.4(5) . . . . ?
Sc2 N3 C26 C27 70.5(5) . . . . ?
Sc2 N1 C16 C11 42.0(3) . . . . ?
Sc2 N1 C16 C15 -134.8(3) . . . . ?
Sc2 N2 C7 C2 -40.5(3) . . . . ?
Sc2 N2 C7 C6 138.4(3) . . . . ?
P1 C40 C39 C38 179.4(2) . . . . ?
P1 C41 C46 C45 172.2(3) . . . . ?
P1 C41 C42 C43 -171.5(3) . . . . ?
P1 C47 C52 C51 178.9(3) . . . . ?
P2 C00Y C02G C030 -174.1(3) . . . . ?
P2 C00Y C02I C02R 174.4(3) . . . . ?
P2 C01G C02J C02V 176.4(3) . . . . ?
P2 C01G C02S C031 -177.3(3) . . . . ?
N8 C00J C00Q C010 -175.8(3) . . . . ?
N8 C00J C00Q C014 5.5(5) . . . . ?
N4 C19 C20 C21 52.7(4) . . . . ?
N4 C19 C20 C25 -126.5(3) . . . . ?
N3 C19 C20 C21 -124.1(3) . . . . ?
N3 C19 C20 C25 56.6(5) . . . . ?
N3 C26 C31 C32 4.0(5) . . . . ?
N3 C26 C31 C30 -177.5(4) . . . . ?
N3 C26 C27 C35 -2.0(5) . . . . ?
N3 C26 C27 C28 178.2(4) . . . . ?
N7 C00G C00N C01H -0.7(4) . . . . ?
N7 C00G C00N C01J -174.8(3) . . . . ?
N7 C00G C00X C01S 176.1(3) . . . . ?
N6 C00O C00P C01C 177.7(3) . . . . ?
N6 C00O C00P C01K 4.4(4) . . . . ?
N6 C00O C01N C020 -176.7(3) . . . . ?
N1 C16 C11 C10 -2.5(4) . . . . ?
N1 C16 C11 C12 -176.8(3) . . . . ?
N1 C16 C15 C14 177.7(3) . . . . ?
C00C C00U C015 C01U 0.9(5) . . . . ?
C00C C012 C01M C01U 1.1(5) . . . . ?
C00D N5 C00L C00K -118.5(3) . . . . ?
C00D N8 C00J C00F -106.7(3) . . . . ?
C00D N8 C00J C00Q 73.3(4) . . . . ?
C00D C00C C00U C015 178.9(3) . . . . ?
C00D C00C C012 C01M -179.9(3) . . . . ?
C19 N4 C38 C39 -118.8(3) . . . . ?
C19 N3 C26 C31 73.3(4) . . . . ?
C19 N3 C26 C27 -108.8(4) . . . . ?
C19 C20 C21 C22 -177.6(3) . . . . ?
C19 C20 C25 C24 176.1(3) . . . . ?
C00F C00J C00Q C010 4.2(4) . . . . ?
C00F C00J C00Q C014 -174.5(3) . . . . ?
C00F C00V C00W C010 3.2(5) . . . . ?
C00G C00N C01H Sc1 -44.1(3) . . . . ?
C00G C00N C01J C02H -2.7(4) . . . . ?
C00G C00X C01S C02H -0.5(5) . . . . ?
C40 P1 C41 C46 165.4(3) . . . . ?
C40 P1 C41 C42 -23.1(3) . . . . ?
C40 P1 C47 C48 -64.0(3) . . . . ?
C40 P1 C47 C52 116.8(3) . . . . ?
C40 C39 C38 N4 175.1(3) . . . . ?
C41 P1 C40 C39 -179.6(2) . . . . ?
C41 P1 C47 C48 41.6(3) . . . . ?
C41 P1 C47 C52 -137.6(3) . . . . ?
C41 C46 C45 C44 -0.3(5) . . . . ?
C41 C42 C43 C44 -0.2(6) . . . . ?
C00J N8 C00D Sc1 177.2(3) . . . . ?
C00J N8 C00D N5 175.9(3) . . . . ?
C00J N8 C00D C00C -6.9(4) . . . . ?
C00J C00F C00V C00W 1.0(5) . . . . ?
C00J C00F C01D C026 85.1(4) . . . . ?
C00J C00F C01D C02P -149.8(3) . . . . ?
C00J C00Q C010 C00W -0.1(5) . . . . ?
C00J C00Q C014 C01Q -129.5(3) . . . . ?
C00J C00Q C014 C02U 107.1(3) . . . . ?
C00L N5 C00D Sc1 -160.5(3) . . . . ?
C00L N5 C00D N8 -159.2(3) . . . . ?
C00L N5 C00D C00C 23.5(4) . . . . ?
C00L C00K C011 P2 179.5(2) . . . . ?
C00N C00G C00X C01S -0.9(5) . . . . ?
C00N C01J C02H C01S 1.4(5) . . . . ?
C00O C00P C01C C029 -0.5(5) . . . . ?
C00O C00P C01K Sc1 39.2(3) . . . . ?
C00O C01N C020 C029 -1.4(5) . . . . ?
C00P C00O C01N C020 1.8(5) . . . . ?
C00P C01C C029 C020 0.9(5) . . . . ?
C46 C41 C42 C43 0.1(5) . . . . ?
C46 C45 C44 C43 0.2(5) . . . . ?
C16 C11 C10 Sc2 -42.2(3) . . . . ?
C16 C11 C12 C13 -1.3(5) . . . . ?
C16 C15 C14 C13 -1.0(5) . . . . ?
C00U C00C C00D N5 -126.0(3) . . . . ?
C00U C00C C00D N8 57.0(4) . . . . ?
C00U C00C C012 C01M 0.0(5) . . . . ?
C00U C015 C01U C01M 0.2(5) . . . . ?
C00V C00F C00J N8 175.4(3) . . . . ?
C00V C00F C00J C00Q -4.7(5) . . . . ?
C00V C00F C01D C026 -94.8(4) . . . . ?
C00V C00F C01D C02P 30.3(4) . . . . ?
C00V C00W C010 C00Q -3.6(5) . . . . ?
C00X C00G C00N C01H 176.5(3) . . . . ?
C00X C00G C00N C01J 2.5(4) . . . . ?
C00X C01S C02H C01J 0.3(5) . . . . ?
C00Y P2 C011 C00K 179.5(2) . . . . ?
C00Y P2 C01G C02J -126.7(3) . . . . ?
C00Y P2 C01G C02S 50.8(3) . . . . ?
C00Y C02G C030 C02L 0.0(7) . . . . ?
C00Y C02I C02R C02L 0.3(6) . . . . ?
C42 C41 C46 C45 0.1(5) . . . . ?
C010 C00Q C014 C01Q 51.8(4) . . . . ?
C010 C00Q C014 C02U -71.6(4) . . . . ?
C011 P2 C00Y C02G -21.9(3) . . . . ?
C011 P2 C00Y C02I 165.6(3) . . . . ?
C011 P2 C01G C02J 128.3(3) . . . . ?
C011 P2 C01G C02S -54.3(3) . . . . ?
C011 C00K C00L N5 172.2(2) . . . . ?
C012 C00C C00D N5 53.9(4) . . . . ?
C012 C00C C00D N8 -123.1(3) . . . . ?
C012 C00C C00U C015 -1.0(5) . . . . ?
C012 C01M C01U C015 -1.2(5) . . . . ?
C20 C21 C22 C23 0.9(5) . . . . ?
C20 C25 C24 C23 2.0(6) . . . . ?
C014 C00Q C010 C00W 178.7(3) . . . . ?
C48 C47 C52 C51 -0.4(5) . . . . ?
C48 C49 C50 C51 -1.5(6) . . . . ?
C45 C44 C43 C42 0.1(6) . . . . ?
C21 C20 C25 C24 -3.1(5) . . . . ?
C21 C22 C23 C24 -2.1(6) . . . . ?
C38 N4 C19 Sc2 -163.3(3) . . . . ?
C38 N4 C19 N3 -160.0(3) . . . . ?
C38 N4 C19 C20 22.9(4) . . . . ?
C47 P1 C40 C39 -75.8(2) . . . . ?
C47 P1 C41 C46 62.0(3) . . . . ?
C47 P1 C41 C42 -126.4(3) . . . . ?
C47 C48 C49 C50 0.5(6) . . . . ?
C47 C52 C51 C50 -0.6(6) . . . . ?
C01C C00P C01K Sc1 -133.7(3) . . . . ?
C01D C00F C00J N8 -4.5(4) . . . . ?
C01D C00F C00J C00Q 175.4(3) . . . . ?
C01D C00F C00V C00W -179.1(3) . . . . ?
C25 C20 C21 C22 1.7(5) . . . . ?
C25 C24 C23 C22 0.6(6) . . . . ?
C01G P2 C00Y C02G -125.4(3) . . . . ?
C01G P2 C00Y C02I 62.1(3) . . . . ?
C01G P2 C011 C00K -78.2(3) . . . . ?
C01G C02J C02V C02Q 1.1(6) . . . . ?
C01G C02S C031 C02Q 1.1(6) . . . . ?
C01H C00N C01J C02H -176.6(3) . . . . ?
C32 C31 C30 C29 175.9(4) . . . . ?
C01J C00N C01H Sc1 129.6(3) . . . . ?
C01K C00P C01C C029 172.7(3) . . . . ?
C26 N3 C19 Sc2 179.6(3) . . . . ?
C26 N3 C19 N4 176.4(3) . . . . ?
C26 N3 C19 C20 -6.5(5) . . . . ?
C26 C31 C30 C29 -2.7(7) . . . . ?
C26 C27 C28 C29 1.0(7) . . . . ?
C01N C00O C00P C01C -0.9(4) . . . . ?
C01N C00O C00P C01K -174.2(3) . . . . ?
C01N C020 C029 C01C 0.1(5) . . . . ?
C11 C16 C15 C14 1.1(5) . . . . ?
C11 C12 C13 C14 1.4(5) . . . . ?
C01R N7 C00G C00N -81.4(3) . . . . ?
C01R N7 C00G C00X 101.3(4) . . . . ?
C17 N1 C16 C11 159.7(3) . . . . ?
C17 N1 C16 C15 -17.2(4) . . . . ?
C31 C26 C27 C35 176.0(3) . . . . ?
C31 C26 C27 C28 -3.9(6) . . . . ?
C31 C30 C29 C28 -0.1(8) . . . . ?
C15 C16 C11 C10 174.4(3) . . . . ?
C15 C16 C11 C12 0.1(5) . . . . ?
C15 C14 C13 C12 -0.1(5) . . . . ?
C35 C27 C28 C29 -178.8(4) . . . . ?
C1 C2 C3 C4 174.1(4) . . . . ?
C1 C2 C7 N2 4.2(5) . . . . ?
C1 C2 C7 C6 -174.7(4) . . . . ?
C27 C26 C31 C32 -173.8(3) . . . . ?
C27 C26 C31 C30 4.7(6) . . . . ?
C27 C28 C29 C30 1.0(8) . . . . ?
C023 N7 C00G C00N 157.6(3) . . . . ?
C023 N7 C00G C00X -19.6(4) . . . . ?
C3 C2 C1 Sc2 -134.6(3) . . . . ?
C3 C2 C7 N2 177.6(3) . . . . ?
C3 C2 C7 C6 -1.3(5) . . . . ?
C3 C4 C5 C6 0.1(6) . . . . ?
C5 C6 C7 N2 -177.7(3) . . . . ?
C5 C6 C7 C2 1.1(6) . . . . ?
C5 C4 C3 C2 -0.3(6) . . . . ?
C7 C2 C1 Sc2 38.4(4) . . . . ?
C7 C2 C3 C4 0.8(5) . . . . ?
C7 C6 C5 C4 -0.5(6) . . . . ?
C36 C35 C27 C26 83.2(4) . . . . ?
C36 C35 C27 C28 -96.9(4) . . . . ?
C18 N1 C16 C11 -79.7(3) . . . . ?
C18 N1 C16 C15 103.4(4) . . . . ?
C33 C32 C31 C26 -124.9(4) . . . . ?
C33 C32 C31 C30 56.6(5) . . . . ?
C02G C00Y C02I C02R 1.4(5) . . . . ?
C02I C00Y C02G C030 -1.5(6) . . . . ?
C02J C01G C02S C031 0.1(6) . . . . ?
C10 C11 C12 C13 -175.5(3) . . . . ?
C34 C32 C31 C26 113.8(4) . . . . ?
C34 C32 C31 C30 -64.7(5) . . . . ?
C02N N6 C00O C00P -161.2(3) . . . . ?
C02N N6 C00O C01N 17.3(4) . . . . ?
C49 C48 C47 P1 -178.8(3) . . . . ?
C49 C48 C47 C52 0.4(5) . . . . ?
C49 C50 C51 C52 1.5(6) . . . . ?
C02R C02L C030 C02G 1.7(7) . . . . ?
C02S C01G C02J C02V -1.2(5) . . . . ?
C12 C11 C10 Sc2 131.8(3) . . . . ?
C02V C02Q C031 C02S -1.2(6) . . . . ?
C02X N6 C00O C00P 79.2(3) . . . . ?
C02X N6 C00O C01N -102.3(4) . . . . ?
C030 C02L C02R C02I -1.8(6) . . . . ?
C031 C02Q C02V C02J 0.1(6) . . . . ?
C8 N2 C7 C2 78.7(4) . . . . ?
C8 N2 C7 C6 -102.4(4) . . . . ?
C37 C35 C27 C26 -150.7(4) . . . . ?
C37 C35 C27 C28 29.2(6) . . . . ?
C9 N2 C7 C2 -159.7(3) . . . . ?
C9 N2 C7 C6 19.2(5) . . . . ?

loop_
_smtbx_masks_void_nr
_smtbx_masks_void_average_x
_smtbx_masks_void_average_y
_smtbx_masks_void_average_z
_smtbx_masks_void_volume
_smtbx_masks_void_count_electrons
_smtbx_masks_void_content
1 0.000 0.500 0.000 416.0 69.7 '1.4 hexane'
2 0.500 0.500 0.500 286.7 56.2 '1.1 hexane'
